data_4313462
loop_
_publ_author_name
'Guo Dong'
'Li Yu-ting'
'Duan Chun-ying'
'Mo Hong'
'Meng Qing-jin'

_publ_contact_author_address
;
Coordination Chemistry Institute
The State Key Laboratory of Coordinaiton Chemistry
Nanjing University , Nanjing 210093
P. R. China
;
_publ_contact_author_email duancy@nju.edu.cn
_publ_contact_author_fax '00 86 25 331 4502'
_publ_contact_author_name 'Dr. Duan Chun-ying'
_publ_contact_author_phone '00 86 25 359 7006'
_publ_section_title
;
 Heterodimetallic Compounds Assembled from Ferrocenedicarboxylato and
 Ferrocenecarboxylato Ligands
;
_journal_name_full 'Inorganic Chemistry'
_journal_page_first 2519
_journal_page_last 2530
_journal_paper_doi 10.1021/ic0205132
_journal_volume 42
_journal_year 2003
_chemical_formula_sum 'C68 H72 Fe6 Gd2 N0 O19'
_chemical_formula_weight 1842.86
_chemical_name_systematic
;
  ?
;
_space_group_IT_number 2
_symmetry_cell_setting triclinic
_symmetry_space_group_name_Hall '-P 1'
_symmetry_space_group_name_H-M 'P -1'
_atom_sites_solution_hydrogens geom
_atom_sites_solution_primary direct
_atom_sites_solution_secondary difmap
_audit_creation_method SHELXL-97
_cell_angle_alpha 117.2549(14)
_cell_angle_beta 105.2035(18)
_cell_angle_gamma 91.0150(17)
_cell_formula_units_Z 1
_cell_length_a 8.7772(8)
_cell_length_b 14.4397(14)
_cell_length_c 15.2196(14)
_cell_measurement_reflns_used 4787
_cell_measurement_temperature 293(2)
_cell_measurement_theta_max 26.01
_cell_measurement_theta_min 2.44
_cell_volume 1633.3(3)
_computing_cell_refinement 'Bruker SMART'
_computing_data_collection 'Bruker SMART'
_computing_data_reduction 'Bruker SAINT'
_computing_molecular_graphics 'Bruker SHELXTL'
_computing_publication_material 'Bruker SHELXTL'
_computing_structure_refinement 'Bruker SHELXTL'
_computing_structure_solution 'Bruker SHELXTL'
_diffrn_ambient_temperature 293(2)
_diffrn_measured_fraction_theta_full 0.915
_diffrn_measured_fraction_theta_max 0.915
_diffrn_measurement_device_type 'CCD area detector'
_diffrn_measurement_method 'phi and omega scans'
_diffrn_radiation_monochromator graphite
_diffrn_radiation_source 'fine-focus sealed tube'
_diffrn_radiation_type MoK\a
_diffrn_radiation_wavelength 0.71073
_diffrn_reflns_av_R_equivalents 0.0459
_diffrn_reflns_av_sigmaI/netI 0.0530
_diffrn_reflns_limit_h_max 10
_diffrn_reflns_limit_h_min -7
_diffrn_reflns_limit_k_max 16
_diffrn_reflns_limit_k_min -17
_diffrn_reflns_limit_l_max 18
_diffrn_reflns_limit_l_min -15
_diffrn_reflns_number 7725
_diffrn_reflns_theta_full 25.00
_diffrn_reflns_theta_max 25.00
_diffrn_reflns_theta_min 2.44
_exptl_absorpt_coefficient_mu 3.367
_exptl_absorpt_correction_T_max 0.6897
_exptl_absorpt_correction_T_min 0.4362
_exptl_absorpt_correction_type empirical
_exptl_absorpt_process_details sadabs
_exptl_crystal_colour pale-yellow
_exptl_crystal_density_diffrn 1.874
_exptl_crystal_density_method 'not measured'
_exptl_crystal_description block
_exptl_crystal_F_000 916
_exptl_crystal_size_max 0.25
_exptl_crystal_size_mid 0.15
_exptl_crystal_size_min 0.10
_refine_diff_density_max 0.665
_refine_diff_density_min -0.626
_refine_diff_density_rms 0.103
_refine_ls_extinction_method none
_refine_ls_goodness_of_fit_ref 0.992
_refine_ls_hydrogen_treatment mixed
_refine_ls_matrix_type full
_refine_ls_number_parameters 428
_refine_ls_number_reflns 5276
_refine_ls_number_restraints 0
_refine_ls_restrained_S_all 0.992
_refine_ls_R_factor_all 0.0331
_refine_ls_R_factor_gt 0.0291
_refine_ls_shift/su_max 0.035
_refine_ls_shift/su_mean 0.004
_refine_ls_structure_factor_coef Fsqd
_refine_ls_weighting_details 'calc w=1/[\s^2^(Fo^2^)+(0.0269P)^2^+0.0000P] where P=(Fo^2^+2Fc^2^)/3'
_refine_ls_weighting_scheme calc
_refine_ls_wR_factor_gt 0.0654
_refine_ls_wR_factor_ref 0.0668
_reflns_number_gt 4733
_reflns_number_total 5276
_reflns_threshold_expression >2sigma(I)
_cod_data_source_file ic0205132_9.cif
_cod_data_source_block compound_9
_cod_depositor_comments
;
The following automatic conversions were performed:

'_symmetry_cell_setting' value 'Triclinic' changed to 'triclinic'
according to the built-in table from CIF Core dictionary named
'cif_core.dic' version 2.4.1 from 2010-06-29.

Automatic conversion script
Id: cif_fix_values 1646 2011-03-28 12:23:43Z adriana 
;
_cod_original_sg_symbol_H-M 'P -1 '
_cod_database_code 4313462

loop_
_symmetry_equiv_pos_as_xyz
'x, y, z'
'-x, -y, -z'

loop_
_atom_site_label
_atom_site_type_symbol
_atom_site_fract_x
_atom_site_fract_y
_atom_site_fract_z
_atom_site_U_iso_or_equiv
_atom_site_adp_type
_atom_site_occupancy
_atom_site_symmetry_multiplicity
_atom_site_calc_flag
_atom_site_refinement_flags
_atom_site_disorder_assembly
_atom_site_disorder_group
Gd1 Gd 0.29269(2) 0.554566(14) 0.457459(14) 0.02463(7) Uani 1 1 d . . .
O1W O 0.2597(3) 0.4827(2) 0.5662(2) 0.0375(7) Uani 1 1 d . . .
H1WA H 0.3206 0.4641 0.6141 0.045 Uiso 1 1 d R . .
H1WB H 0.1625 0.4502 0.5465 0.045 Uiso 1 1 d R . .
O2W O 0.0558(3) 0.4238(2) 0.3523(2) 0.0412(8) Uani 1 1 d . . .
H2WA H -0.0069 0.4254 0.2937 0.049 Uiso 1 1 d R . .
H2WB H 0.0225 0.3690 0.3733 0.049 Uiso 1 1 d R . .
Fe1 Fe 0.38281(7) 0.19646(5) 0.11812(5) 0.03482(16) Uani 1 1 d . . .
Fe2 Fe 0.00664(7) 0.91104(5) 0.63410(5) 0.03763(16) Uani 1 1 d . . .
Fe3 Fe 0.36730(9) 0.71486(5) 0.19803(6) 0.04687(19) Uani 1 1 d . . .
O1 O 0.4295(3) 0.4083(2) 0.4030(2) 0.0318(7) Uani 1 1 d . . .
O2 O 0.5804(4) 0.2864(2) 0.3892(2) 0.0406(8) Uani 1 1 d . . .
O3 O 0.0656(3) 0.6279(2) 0.5235(2) 0.0402(8) Uani 1 1 d . . .
O4 O 0.1541(3) 0.6891(2) 0.4357(2) 0.0374(7) Uani 1 1 d . . .
O5 O 0.2638(3) 0.5197(2) 0.2805(2) 0.0328(7) Uani 1 1 d . . .
O6 O 0.4836(3) 0.6170(2) 0.4020(2) 0.0359(7) Uani 1 1 d . . .
C1 C 0.4546(5) 0.3134(3) 0.3530(3) 0.0292(9) Uani 1 1 d . . .
C2 C 0.3401(5) 0.2367(3) 0.2545(3) 0.0325(10) Uani 1 1 d . . .
C3 C 0.2151(5) 0.2571(4) 0.1888(3) 0.0435(12) Uani 1 1 d . . .
H3A H 0.1816 0.3258 0.2040 0.052 Uiso 1 1 calc R . .
C4 C 0.1467(6) 0.1601(4) 0.0970(4) 0.0564(15) Uani 1 1 d . . .
H4A H 0.0583 0.1506 0.0372 0.068 Uiso 1 1 calc R . .
C5 C 0.2273(6) 0.0801(4) 0.1056(4) 0.0506(14) Uani 1 1 d . . .
H5A H 0.2056 0.0057 0.0527 0.061 Uiso 1 1 calc R . .
C6 C 0.3486(6) 0.1259(3) 0.2016(3) 0.0404(11) Uani 1 1 d . . .
H6A H 0.4245 0.0888 0.2279 0.048 Uiso 1 1 calc R . .
C7 C 0.5776(7) 0.1560(5) 0.0690(5) 0.0632(16) Uani 1 1 d . . .
H7A H 0.6357 0.0993 0.0709 0.076 Uiso 1 1 calc R . .
C8 C 0.4517(8) 0.1467(5) -0.0114(4) 0.0719(19) Uani 1 1 d . . .
H8A H 0.4039 0.0818 -0.0770 0.086 Uiso 1 1 calc R . .
C9 C 0.4028(9) 0.2421(8) 0.0151(7) 0.098(3) Uani 1 1 d . . .
H9A H 0.3157 0.2581 -0.0285 0.118 Uiso 1 1 calc R . .
C10 C 0.5009(11) 0.3141(5) 0.1149(7) 0.089(3) Uani 1 1 d . . .
H10A H 0.4955 0.3894 0.1533 0.107 Uiso 1 1 calc R . .
C11 C 0.6093(7) 0.2606(5) 0.1473(5) 0.0712(19) Uani 1 1 d . . .
H11A H 0.6940 0.2905 0.2139 0.085 Uiso 1 1 calc R . .
C12 C 0.0619(5) 0.6923(3) 0.4880(3) 0.0311(10) Uani 1 1 d . . .
C13 C -0.0491(5) 0.7681(3) 0.5057(3) 0.0332(10) Uani 1 1 d . . .
C14 C -0.0566(5) 0.8505(3) 0.4775(3) 0.0412(11) Uani 1 1 d . . .
H14A H 0.0068 0.8630 0.4386 0.049 Uiso 1 1 calc R . .
C15 C -0.1714(5) 0.9104(4) 0.5164(4) 0.0464(12) Uani 1 1 d . . .
H15A H -0.2002 0.9728 0.5100 0.056 Uiso 1 1 calc R . .
C16 C -0.2345(5) 0.8677(4) 0.5677(4) 0.0489(13) Uani 1 1 d . . .
H16A H -0.3151 0.8951 0.6029 0.059 Uiso 1 1 calc R . .
C17 C -0.1605(5) 0.7804(3) 0.5623(4) 0.0384(11) Uani 1 1 d . . .
H17A H -0.1821 0.7357 0.5918 0.046 Uiso 1 1 calc R . .
C18 C 0.2231(6) 0.9147(4) 0.7248(4) 0.0570(15) Uani 1 1 d . . .
H18A H 0.2882 0.8581 0.7093 0.068 Uiso 1 1 calc R . .
C19 C 0.2283(7) 0.9976(5) 0.6994(4) 0.0707(18) Uani 1 1 d . . .
H19A H 0.2973 1.0092 0.6630 0.085 Uiso 1 1 calc R . .
C20 C 0.1147(8) 1.0605(4) 0.7370(5) 0.0727(18) Uani 1 1 d . . .
H20A H 0.0903 1.1232 0.7301 0.087 Uiso 1 1 calc R . .
C21 C 0.0459(7) 1.0201(5) 0.7846(4) 0.0709(18) Uani 1 1 d . . .
H21A H -0.0373 1.0486 0.8170 0.085 Uiso 1 1 calc R . .
C22 C 0.1107(7) 0.9311(4) 0.7791(4) 0.0599(15) Uani 1 1 d . . .
H22A H 0.0814 0.8867 0.8071 0.072 Uiso 1 1 calc R . .
C23 C 0.3944(5) 0.5794(3) 0.3096(3) 0.0300(9) Uani 1 1 d . . .
C24 C 0.4457(5) 0.6037(3) 0.2370(3) 0.0334(10) Uani 1 1 d . . .
C25 C 0.3734(6) 0.5589(4) 0.1289(3) 0.0437(12) Uani 1 1 d . . .
H25A H 0.2810 0.5023 0.0866 0.052 Uiso 1 1 calc R . .
C26 C 0.4615(6) 0.6094(4) 0.0925(4) 0.0520(13) Uani 1 1 d . . .
H26A H 0.4387 0.5946 0.0204 0.062 Uiso 1 1 calc R . .
C27 C 0.5843(6) 0.6852(4) 0.1768(4) 0.0531(14) Uani 1 1 d . . .
H27A H 0.6615 0.7327 0.1738 0.064 Uiso 1 1 calc R . .
C28 C 0.5777(5) 0.6820(4) 0.2667(4) 0.0446(12) Uani 1 1 d . . .
H28A H 0.6490 0.7268 0.3373 0.054 Uiso 1 1 calc R . .
C29 C 0.2056(13) 0.7812(8) 0.2707(9) 0.114(4) Uani 1 1 d . . .
H29A H 0.1686 0.7656 0.3187 0.137 Uiso 1 1 calc R . .
C30 C 0.3360(12) 0.8595(6) 0.2956(7) 0.110(3) Uani 1 1 d . . .
H30A H 0.4085 0.9068 0.3651 0.132 Uiso 1 1 calc R . .
C31 C 0.3403(11) 0.8575(6) 0.2048(8) 0.095(2) Uani 1 1 d . . .
H31A H 0.4193 0.9018 0.1993 0.114 Uiso 1 1 calc R . .
C32 C 0.2206(12) 0.7804(8) 0.1221(8) 0.113(3) Uani 1 1 d . . .
H32A H 0.1984 0.7618 0.0489 0.135 Uiso 1 1 calc R . .
C33 C 0.1389(9) 0.7347(7) 0.1616(10) 0.116(3) Uani 1 1 d . . .
H33A H 0.0478 0.6771 0.1200 0.139 Uiso 1 1 calc R . .
C34 C -0.1432(9) 0.5165(7) 0.1803(8) 0.137(4) Uani 1 1 d . . .
H34A H -0.1704 0.5440 0.2438 0.206 Uiso 1 1 calc R . .
H34B H -0.2392 0.4865 0.1225 0.206 Uiso 1 1 calc R . .
H34C H -0.0854 0.5725 0.1788 0.206 Uiso 1 1 calc R . .
O7 O -0.0523(6) 0.4422(4) 0.1747(4) 0.1066(16) Uani 1 1 d . . .
H7B H -0.0168 0.4082 0.1242 0.128 Uiso 1 1 d R . .
O3W O 0.3891(13) 0.8775(8) 0.5154(9) 0.119(4) Uiso 0.50 1 d P . .

loop_
_atom_site_aniso_label
_atom_site_aniso_U_11
_atom_site_aniso_U_22
_atom_site_aniso_U_33
_atom_site_aniso_U_23
_atom_site_aniso_U_13
_atom_site_aniso_U_12
Gd1 0.02492(12) 0.02555(12) 0.02476(11) 0.01136(9) 0.01099(8) 0.00304(8)
O1W 0.0318(16) 0.0469(18) 0.0415(17) 0.0277(15) 0.0113(13) 0.0008(13)
O2W 0.0414(18) 0.0441(18) 0.0381(17) 0.0188(15) 0.0143(14) -0.0028(14)
Fe1 0.0407(4) 0.0336(3) 0.0274(3) 0.0116(3) 0.0122(3) 0.0031(3)
Fe2 0.0383(4) 0.0327(3) 0.0377(4) 0.0143(3) 0.0101(3) 0.0069(3)
Fe3 0.0575(5) 0.0406(4) 0.0592(5) 0.0308(4) 0.0298(4) 0.0157(3)
O1 0.0393(17) 0.0280(15) 0.0271(15) 0.0099(13) 0.0147(13) 0.0051(12)
O2 0.0404(18) 0.0336(16) 0.0336(16) 0.0063(14) 0.0075(14) 0.0105(14)
O3 0.0450(19) 0.0362(17) 0.0530(19) 0.0251(16) 0.0284(16) 0.0108(14)
O4 0.0355(17) 0.0459(18) 0.0412(17) 0.0243(15) 0.0209(14) 0.0092(13)
O5 0.0333(16) 0.0310(15) 0.0371(16) 0.0188(13) 0.0111(13) -0.0006(12)
O6 0.0313(16) 0.0463(18) 0.0302(16) 0.0186(14) 0.0093(13) -0.0010(13)
C1 0.033(2) 0.031(2) 0.026(2) 0.0137(19) 0.0138(18) 0.0031(18)
C2 0.037(2) 0.033(2) 0.028(2) 0.0110(19) 0.0154(19) 0.0010(18)
C3 0.035(3) 0.053(3) 0.034(3) 0.015(2) 0.009(2) 0.008(2)
C4 0.037(3) 0.067(4) 0.038(3) 0.007(3) 0.005(2) -0.005(2)
C5 0.051(3) 0.043(3) 0.038(3) 0.005(2) 0.011(2) -0.016(2)
C6 0.054(3) 0.031(2) 0.038(3) 0.016(2) 0.020(2) 0.000(2)
C7 0.067(4) 0.068(4) 0.074(4) 0.036(3) 0.046(3) 0.022(3)
C8 0.078(5) 0.090(5) 0.039(3) 0.016(3) 0.032(3) -0.008(4)
C9 0.096(6) 0.175(9) 0.107(6) 0.122(7) 0.054(5) 0.055(6)
C10 0.127(7) 0.048(4) 0.129(7) 0.045(4) 0.091(6) 0.020(4)
C11 0.054(4) 0.095(5) 0.052(3) 0.024(4) 0.021(3) -0.022(3)
C12 0.030(2) 0.030(2) 0.031(2) 0.0118(19) 0.0095(18) 0.0016(17)
C13 0.030(2) 0.031(2) 0.035(2) 0.013(2) 0.0101(19) 0.0033(18)
C14 0.045(3) 0.037(3) 0.036(3) 0.015(2) 0.008(2) 0.005(2)
C15 0.041(3) 0.039(3) 0.049(3) 0.018(2) 0.003(2) 0.013(2)
C16 0.035(3) 0.043(3) 0.064(3) 0.018(3) 0.021(2) 0.010(2)
C17 0.038(3) 0.029(2) 0.050(3) 0.016(2) 0.021(2) 0.0046(19)
C18 0.046(3) 0.055(3) 0.050(3) 0.015(3) 0.005(2) 0.016(2)
C19 0.046(3) 0.094(5) 0.047(3) 0.026(3) -0.006(3) -0.025(3)
C20 0.074(4) 0.038(3) 0.067(4) 0.012(3) -0.012(3) -0.003(3)
C21 0.067(4) 0.064(4) 0.048(3) 0.003(3) 0.011(3) 0.018(3)
C22 0.068(4) 0.068(4) 0.040(3) 0.026(3) 0.010(3) 0.013(3)
C23 0.033(2) 0.029(2) 0.033(2) 0.0164(19) 0.016(2) 0.0125(18)
C24 0.042(3) 0.032(2) 0.033(2) 0.017(2) 0.018(2) 0.0111(19)
C25 0.058(3) 0.039(3) 0.032(2) 0.015(2) 0.015(2) 0.010(2)
C26 0.078(4) 0.056(3) 0.044(3) 0.031(3) 0.037(3) 0.021(3)
C27 0.058(3) 0.060(3) 0.064(4) 0.039(3) 0.036(3) 0.010(3)
C28 0.038(3) 0.054(3) 0.044(3) 0.024(2) 0.015(2) -0.001(2)
C29 0.159(9) 0.116(7) 0.190(10) 0.120(7) 0.148(9) 0.114(7)
C30 0.172(9) 0.067(5) 0.115(7) 0.041(5) 0.085(7) 0.068(5)
C31 0.127(7) 0.055(4) 0.141(7) 0.062(5) 0.070(6) 0.040(4)
C32 0.117(7) 0.117(7) 0.162(9) 0.105(7) 0.054(7) 0.067(6)
C33 0.066(5) 0.106(7) 0.222(12) 0.102(8) 0.069(7) 0.054(5)
C34 0.067(5) 0.115(7) 0.223(12) 0.090(7) 0.017(6) 0.018(5)
O7 0.080(4) 0.132(4) 0.105(4) 0.065(3) 0.008(3) 0.009(3)

loop_
_atom_type_symbol
_atom_type_description
_atom_type_scat_dispersion_real
_atom_type_scat_dispersion_imag
_atom_type_scat_source
C C 0.0033 0.0016 'International Tables Vol C Tables 4.2.6.8 and 6.1.1.4'
H H 0.0000 0.0000 'International Tables Vol C Tables 4.2.6.8 and 6.1.1.4'
N N 0.0061 0.0033 'International Tables Vol C Tables 4.2.6.8 and 6.1.1.4'
O O 0.0106 0.0060 'International Tables Vol C Tables 4.2.6.8 and 6.1.1.4'
Fe Fe 0.3463 0.8444 'International Tables Vol C Tables 4.2.6.8 and 6.1.1.4'
Gd Gd -0.1653 3.9035 'International Tables Vol C Tables 4.2.6.8 and 6.1.1.4'

loop_
_geom_angle_atom_site_label_1
_geom_angle_atom_site_label_2
_geom_angle_atom_site_label_3
_geom_angle
_geom_angle_site_symmetry_1
_geom_angle_site_symmetry_3
_geom_angle_publ_flag
O2 Gd1 O1 120.23(10) 2_666 . ?
O2 Gd1 O1W 87.46(10) 2_666 . ?
O1 Gd1 O1W 78.70(9) . . ?
O2 Gd1 O6 79.55(10) 2_666 . ?
O1 Gd1 O6 79.76(10) . . ?
O1W Gd1 O6 144.59(10) . . ?
O2 Gd1 O2W 147.87(10) 2_666 . ?
O1 Gd1 O2W 84.29(10) . . ?
O1W Gd1 O2W 76.80(10) . . ?
O6 Gd1 O2W 128.32(10) . . ?
O2 Gd1 O4 75.20(10) 2_666 . ?
O1 Gd1 O4 153.71(10) . . ?
O1W Gd1 O4 125.52(9) . . ?
O6 Gd1 O4 82.84(10) . . ?
O2W Gd1 O4 91.29(10) . . ?
O2 Gd1 O5 125.93(10) 2_666 . ?
O1 Gd1 O5 80.16(9) . . ?
O1W Gd1 O5 146.36(9) . . ?
O6 Gd1 O5 53.70(9) . . ?
O2W Gd1 O5 75.31(9) . . ?
O4 Gd1 O5 73.66(9) . . ?
O2 Gd1 O3 76.75(10) 2_666 . ?
O1 Gd1 O3 146.52(10) . . ?
O1W Gd1 O3 73.22(10) . . ?
O6 Gd1 O3 133.55(10) . . ?
O2W Gd1 O3 71.97(9) . . ?
O4 Gd1 O3 52.74(9) . . ?
O5 Gd1 O3 114.67(10) . . ?
O2 Gd1 O1 51.56(9) 2_666 2_666 ?
O1 Gd1 O1 68.99(9) . 2_666 ?
O1W Gd1 O1 71.44(9) . 2_666 ?
O6 Gd1 O1 74.72(9) . 2_666 ?
O2W Gd1 O1 141.61(10) . 2_666 ?
O4 Gd1 O1 124.68(9) . 2_666 ?
O5 Gd1 O1 123.69(8) . 2_666 ?
O3 Gd1 O1 117.04(9) . 2_666 ?
O2 Gd1 C23 102.10(11) 2_666 . ?
O1 Gd1 C23 80.70(10) . . ?
O1W Gd1 C23 159.38(11) . . ?
O6 Gd1 C23 26.84(11) . . ?
O2W Gd1 C23 102.22(11) . . ?
O4 Gd1 C23 74.92(10) . . ?
O5 Gd1 C23 26.99(10) . . ?
O3 Gd1 C23 126.52(11) . . ?
O1 Gd1 C23 100.10(10) 2_666 . ?
O2 Gd1 C12 73.31(11) 2_666 . ?
O1 Gd1 C12 165.97(10) . . ?
O1W Gd1 C12 99.39(11) . . ?
O6 Gd1 C12 107.97(11) . . ?
O2W Gd1 C12 81.75(11) . . ?
O4 Gd1 C12 26.25(11) . . ?
O5 Gd1 C12 94.86(11) . . ?
O3 Gd1 C12 26.52(10) . . ?
O1 Gd1 C12 123.88(10) 2_666 . ?
C23 Gd1 C12 100.84(12) . . ?
O2 Gd1 C1 25.18(10) 2_666 2_666 ?
O1 Gd1 C1 95.23(11) . 2_666 ?
O1W Gd1 C1 78.39(11) . 2_666 ?
O6 Gd1 C1 75.95(10) . 2_666 ?
O2W Gd1 C1 154.79(11) . 2_666 ?
O4 Gd1 C1 99.50(11) . 2_666 ?
O5 Gd1 C1 129.55(10) . 2_666 ?
O3 Gd1 C1 96.60(10) . 2_666 ?
O1 Gd1 C1 26.38(10) 2_666 2_666 ?
C23 Gd1 C1 102.56(12) . 2_666 ?
C12 Gd1 C1 98.01(11) . 2_666 ?
C9 Fe1 C10 41.0(3) . . ?
C9 Fe1 C3 114.9(3) . . ?
C10 Fe1 C3 107.1(2) . . ?
C9 Fe1 C2 146.8(3) . . ?
C10 Fe1 C2 114.4(3) . . ?
C3 Fe1 C2 40.81(18) . . ?
C9 Fe1 C11 67.3(3) . . ?
C10 Fe1 C11 39.8(3) . . ?
C3 Fe1 C11 130.6(2) . . ?
C2 Fe1 C11 109.0(2) . . ?
C9 Fe1 C7 66.6(3) . . ?
C10 Fe1 C7 67.3(3) . . ?
C3 Fe1 C7 170.3(2) . . ?
C2 Fe1 C7 133.0(2) . . ?
C11 Fe1 C7 40.2(2) . . ?
C9 Fe1 C6 170.4(3) . . ?
C10 Fe1 C6 147.8(3) . . ?
C3 Fe1 C6 69.1(2) . . ?
C2 Fe1 C6 41.59(16) . . ?
C11 Fe1 C6 117.5(2) . . ?
C7 Fe1 C6 111.0(2) . . ?
C9 Fe1 C8 39.4(3) . . ?
C10 Fe1 C8 67.4(3) . . ?
C3 Fe1 C8 147.3(3) . . ?
C2 Fe1 C8 171.8(3) . . ?
C11 Fe1 C8 66.8(2) . . ?
C7 Fe1 C8 39.4(2) . . ?
C6 Fe1 C8 133.0(3) . . ?
C9 Fe1 C4 108.6(3) . . ?
C10 Fe1 C4 130.7(3) . . ?
C3 Fe1 C4 40.92(18) . . ?
C2 Fe1 C4 68.58(18) . . ?
C11 Fe1 C4 169.2(3) . . ?
C7 Fe1 C4 148.7(2) . . ?
C6 Fe1 C4 68.3(2) . . ?
C8 Fe1 C4 116.9(2) . . ?
C9 Fe1 C5 131.6(3) . . ?
C10 Fe1 C5 169.9(3) . . ?
C3 Fe1 C5 68.4(2) . . ?
C2 Fe1 C5 68.61(17) . . ?
C11 Fe1 C5 149.8(3) . . ?
C7 Fe1 C5 118.4(2) . . ?
C6 Fe1 C5 40.31(19) . . ?
C8 Fe1 C5 111.1(2) . . ?
C4 Fe1 C5 40.2(2) . . ?
C20 Fe2 C18 68.7(2) . . ?
C20 Fe2 C13 159.9(2) . . ?
C18 Fe2 C13 106.58(19) . . ?
C20 Fe2 C17 158.2(2) . . ?
C18 Fe2 C17 120.0(2) . . ?
C13 Fe2 C17 41.38(16) . . ?
C20 Fe2 C19 41.0(2) . . ?
C18 Fe2 C19 41.1(2) . . ?
C13 Fe2 C19 122.7(2) . . ?
C17 Fe2 C19 157.5(2) . . ?
C20 Fe2 C21 39.1(2) . . ?
C18 Fe2 C21 68.0(2) . . ?
C13 Fe2 C21 159.0(3) . . ?
C17 Fe2 C21 122.2(2) . . ?
C19 Fe2 C21 67.5(2) . . ?
C20 Fe2 C22 67.1(3) . . ?
C18 Fe2 C22 40.5(2) . . ?
C13 Fe2 C22 122.8(2) . . ?
C17 Fe2 C22 105.5(2) . . ?
C19 Fe2 C22 68.0(2) . . ?
C21 Fe2 C22 40.1(2) . . ?
C20 Fe2 C14 124.3(3) . . ?
C18 Fe2 C14 125.1(2) . . ?
C13 Fe2 C14 41.42(17) . . ?
C17 Fe2 C14 69.24(19) . . ?
C19 Fe2 C14 109.5(2) . . ?
C21 Fe2 C14 158.0(2) . . ?
C22 Fe2 C14 161.1(2) . . ?
C20 Fe2 C16 123.8(2) . . ?
C18 Fe2 C16 155.5(2) . . ?
C13 Fe2 C16 68.78(17) . . ?
C17 Fe2 C16 40.61(18) . . ?
C19 Fe2 C16 161.4(3) . . ?
C21 Fe2 C16 107.2(2) . . ?
C22 Fe2 C16 120.4(2) . . ?
C14 Fe2 C16 68.23(19) . . ?
C20 Fe2 C15 109.7(2) . . ?
C18 Fe2 C15 162.7(2) . . ?
C13 Fe2 C15 68.75(18) . . ?
C17 Fe2 C15 68.3(2) . . ?
C19 Fe2 C15 126.3(2) . . ?
C21 Fe2 C15 122.3(2) . . ?
C22 Fe2 C15 156.1(2) . . ?
C14 Fe2 C15 40.50(18) . . ?
C16 Fe2 C15 40.1(2) . . ?
C33 Fe3 C30 68.4(4) . . ?
C33 Fe3 C25 107.8(3) . . ?
C30 Fe3 C25 162.4(3) . . ?
C33 Fe3 C29 41.3(4) . . ?
C30 Fe3 C29 41.9(3) . . ?
C25 Fe3 C29 123.9(3) . . ?
C33 Fe3 C26 122.4(4) . . ?
C30 Fe3 C26 155.6(3) . . ?
C25 Fe3 C26 41.19(18) . . ?
C29 Fe3 C26 159.9(4) . . ?
C33 Fe3 C32 39.8(3) . . ?
C30 Fe3 C32 67.8(4) . . ?
C25 Fe3 C32 121.0(3) . . ?
C29 Fe3 C32 69.0(4) . . ?
C26 Fe3 C32 105.5(3) . . ?
C33 Fe3 C24 124.7(3) . . ?
C30 Fe3 C24 126.1(3) . . ?
C25 Fe3 C24 40.91(17) . . ?
C29 Fe3 C24 109.1(3) . . ?
C26 Fe3 C24 68.53(18) . . ?
C32 Fe3 C24 158.4(3) . . ?
C33 Fe3 C31 66.7(3) . . ?
C30 Fe3 C31 39.9(3) . . ?
C25 Fe3 C31 155.9(3) . . ?
C29 Fe3 C31 68.6(3) . . ?
C26 Fe3 C31 120.2(3) . . ?
C32 Fe3 C31 39.6(3) . . ?
C24 Fe3 C31 161.4(3) . . ?
C33 Fe3 C27 157.2(4) . . ?
C30 Fe3 C27 121.5(3) . . ?
C25 Fe3 C27 68.9(2) . . ?
C29 Fe3 C27 159.1(4) . . ?
C26 Fe3 C27 40.3(2) . . ?
C32 Fe3 C27 121.1(3) . . ?
C24 Fe3 C27 68.55(19) . . ?
C31 Fe3 C27 106.6(3) . . ?
C33 Fe3 C28 161.5(4) . . ?
C30 Fe3 C28 109.0(3) . . ?
C25 Fe3 C28 68.86(19) . . ?
C29 Fe3 C28 124.3(4) . . ?
C26 Fe3 C28 67.9(2) . . ?
C32 Fe3 C28 157.8(3) . . ?
C24 Fe3 C28 40.98(17) . . ?
C31 Fe3 C28 123.9(3) . . ?
C27 Fe3 C28 40.29(19) . . ?
C1 O1 Gd1 160.2(3) . . ?
C1 O1 Gd1 87.9(2) . 2_666 ?
Gd1 O1 Gd1 111.01(9) . 2_666 ?
C1 O2 Gd1 101.4(2) . 2_666 ?
C12 O3 Gd1 91.8(2) . . ?
C12 O4 Gd1 96.0(3) . . ?
C23 O5 Gd1 91.9(2) . . ?
C23 O6 Gd1 94.3(2) . . ?
O2 C1 O1 119.2(4) . . ?
O2 C1 C2 119.4(4) . . ?
O1 C1 C2 121.4(4) . . ?
O2 C1 Gd1 53.46(19) . 2_666 ?
O1 C1 Gd1 65.7(2) . 2_666 ?
C2 C1 Gd1 172.8(3) . 2_666 ?
C3 C2 C6 107.6(4) . . ?
C3 C2 C1 127.6(4) . . ?
C6 C2 C1 124.4(4) . . ?
C3 C2 Fe1 69.6(3) . . ?
C6 C2 Fe1 69.4(2) . . ?
C1 C2 Fe1 121.0(3) . . ?
C4 C3 C2 107.7(5) . . ?
C4 C3 Fe1 69.8(3) . . ?
C2 C3 Fe1 69.6(2) . . ?
C5 C4 C3 108.7(5) . . ?
C5 C4 Fe1 70.6(3) . . ?
C3 C4 Fe1 69.3(3) . . ?
C4 C5 C6 108.3(4) . . ?
C4 C5 Fe1 69.1(3) . . ?
C6 C5 Fe1 68.9(2) . . ?
C5 C6 C2 107.7(4) . . ?
C5 C6 Fe1 70.7(3) . . ?
C2 C6 Fe1 69.1(2) . . ?
C8 C7 C11 107.9(6) . . ?
C8 C7 Fe1 70.2(3) . . ?
C11 C7 Fe1 69.7(3) . . ?
C9 C8 C7 108.7(6) . . ?
C9 C8 Fe1 69.3(3) . . ?
C7 C8 Fe1 70.5(3) . . ?
C8 C9 C10 108.1(6) . . ?
C8 C9 Fe1 71.3(4) . . ?
C10 C9 Fe1 69.5(4) . . ?
C11 C10 C9 107.3(6) . . ?
C11 C10 Fe1 71.1(4) . . ?
C9 C10 Fe1 69.6(4) . . ?
C10 C11 C7 108.0(6) . . ?
C10 C11 Fe1 69.1(4) . . ?
C7 C11 Fe1 70.2(3) . . ?
O4 C12 O3 119.3(4) . . ?
O4 C12 C13 120.2(4) . . ?
O3 C12 C13 120.6(4) . . ?
O4 C12 Gd1 57.7(2) . . ?
O3 C12 Gd1 61.7(2) . . ?
C13 C12 Gd1 176.6(3) . . ?
C17 C13 C14 107.1(4) . . ?
C17 C13 C12 126.4(4) . . ?
C14 C13 C12 126.2(4) . . ?
C17 C13 Fe2 69.2(2) . . ?
C14 C13 Fe2 69.7(2) . . ?
C12 C13 Fe2 122.1(3) . . ?
C15 C14 C13 107.5(4) . . ?
C15 C14 Fe2 70.1(3) . . ?
C13 C14 Fe2 68.9(2) . . ?
C16 C15 C14 108.7(4) . . ?
C16 C15 Fe2 69.7(3) . . ?
C14 C15 Fe2 69.4(3) . . ?
C15 C16 C17 108.7(4) . . ?
C15 C16 Fe2 70.2(3) . . ?
C17 C16 Fe2 69.1(3) . . ?
C16 C17 C13 107.9(4) . . ?
C16 C17 Fe2 70.3(2) . . ?
C13 C17 Fe2 69.4(2) . . ?
C22 C18 C19 106.9(5) . . ?
C22 C18 Fe2 70.3(3) . . ?
C19 C18 Fe2 69.7(3) . . ?
C18 C19 C20 106.8(5) . . ?
C18 C19 Fe2 69.2(3) . . ?
C20 C19 Fe2 69.2(3) . . ?
C21 C20 C19 108.9(6) . . ?
C21 C20 Fe2 70.9(3) . . ?
C19 C20 Fe2 69.9(3) . . ?
C20 C21 C22 109.2(6) . . ?
C20 C21 Fe2 70.0(3) . . ?
C22 C21 Fe2 70.2(3) . . ?
C21 C22 C18 108.2(6) . . ?
C21 C22 Fe2 69.7(3) . . ?
C18 C22 Fe2 69.1(3) . . ?
O6 C23 O5 119.5(4) . . ?
O6 C23 C24 119.4(4) . . ?
O5 C23 C24 121.1(4) . . ?
O6 C23 Gd1 58.8(2) . . ?
O5 C23 Gd1 61.1(2) . . ?
C24 C23 Gd1 174.2(3) . . ?
C25 C24 C28 108.1(4) . . ?
C25 C24 C23 127.5(4) . . ?
C28 C24 C23 124.4(4) . . ?
C25 C24 Fe3 69.0(3) . . ?
C28 C24 Fe3 70.5(3) . . ?
C23 C24 Fe3 124.3(3) . . ?
C24 C25 C26 107.2(4) . . ?
C24 C25 Fe3 70.1(2) . . ?
C26 C25 Fe3 69.7(3) . . ?
C27 C26 C25 108.8(4) . . ?
C27 C26 Fe3 70.4(3) . . ?
C25 C26 Fe3 69.1(3) . . ?
C26 C27 C28 108.3(4) . . ?
C26 C27 Fe3 69.3(3) . . ?
C28 C27 Fe3 70.5(3) . . ?
C27 C28 C24 107.6(4) . . ?
C27 C28 Fe3 69.2(3) . . ?
C24 C28 Fe3 68.6(3) . . ?
C33 C29 C30 104.2(7) . . ?
C33 C29 Fe3 68.7(4) . . ?
C30 C29 Fe3 68.9(4) . . ?
C31 C30 C29 108.2(9) . . ?
C31 C30 Fe3 71.1(4) . . ?
C29 C30 Fe3 69.3(4) . . ?
C30 C31 C32 109.8(8) . . ?
C30 C31 Fe3 69.0(4) . . ?
C32 C31 Fe3 70.3(4) . . ?
C33 C32 C31 107.1(9) . . ?
C33 C32 Fe3 68.5(5) . . ?
C31 C32 Fe3 70.1(5) . . ?
C32 C33 C29 110.7(9) . . ?
C32 C33 Fe3 71.7(5) . . ?
C29 C33 Fe3 70.0(5) . . ?

loop_
_geom_bond_atom_site_label_1
_geom_bond_atom_site_label_2
_geom_bond_distance
_geom_bond_site_symmetry_2
_geom_bond_publ_flag
Gd1 O2 2.366(3) 2_666 ?
Gd1 O1 2.366(3) . ?
Gd1 O1W 2.390(3) . ?
Gd1 O6 2.392(3) . ?
Gd1 O2W 2.407(3) . ?
Gd1 O4 2.414(3) . ?
Gd1 O5 2.443(3) . ?
Gd1 O3 2.502(3) . ?
Gd1 O1 2.634(3) 2_666 ?
Gd1 C23 2.788(4) . ?
Gd1 C12 2.840(4) . ?
Gd1 C1 2.887(4) 2_666 ?
Fe1 C9 2.002(6) . ?
Fe1 C10 2.001(6) . ?
Fe1 C3 2.026(4) . ?
Fe1 C2 2.025(4) . ?
Fe1 C11 2.026(5) . ?
Fe1 C7 2.032(5) . ?
Fe1 C6 2.029(5) . ?
Fe1 C8 2.028(5) . ?
Fe1 C4 2.033(5) . ?
Fe1 C5 2.052(5) . ?
Fe2 C20 2.015(5) . ?
Fe2 C18 2.018(5) . ?
Fe2 C13 2.021(4) . ?
Fe2 C17 2.020(4) . ?
Fe2 C19 2.024(5) . ?
Fe2 C21 2.026(5) . ?
Fe2 C22 2.033(5) . ?
Fe2 C14 2.033(4) . ?
Fe2 C16 2.036(5) . ?
Fe2 C15 2.042(5) . ?
Fe3 C33 1.998(7) . ?
Fe3 C30 2.009(6) . ?
Fe3 C25 2.011(5) . ?
Fe3 C29 2.015(6) . ?
Fe3 C26 2.020(5) . ?
Fe3 C32 2.038(8) . ?
Fe3 C24 2.025(4) . ?
Fe3 C31 2.035(7) . ?
Fe3 C27 2.034(5) . ?
Fe3 C28 2.050(5) . ?
O1 C1 1.284(4) . ?
O1 Gd1 2.634(3) 2_666 ?
O2 C1 1.253(5) . ?
O2 Gd1 2.366(3) 2_666 ?
O3 C12 1.269(5) . ?
O4 C12 1.263(5) . ?
O5 C23 1.266(5) . ?
O6 C23 1.262(5) . ?
C1 C2 1.460(6) . ?
C1 Gd1 2.887(4) 2_666 ?
C2 C3 1.412(7) . ?
C2 C6 1.439(6) . ?
C3 C4 1.419(6) . ?
C4 C5 1.404(7) . ?
C5 C6 1.406(7) . ?
C7 C8 1.368(9) . ?
C7 C11 1.393(8) . ?
C8 C9 1.359(9) . ?
C9 C10 1.402(10) . ?
C10 C11 1.369(10) . ?
C12 C13 1.458(6) . ?
C13 C17 1.428(6) . ?
C13 C14 1.434(6) . ?
C14 C15 1.410(6) . ?
C15 C16 1.397(7) . ?
C16 C17 1.407(6) . ?
C18 C22 1.403(7) . ?
C18 C19 1.420(8) . ?
C19 C20 1.414(8) . ?
C20 C21 1.353(8) . ?
C21 C22 1.391(8) . ?
C23 C24 1.469(6) . ?
C24 C25 1.411(6) . ?
C24 C28 1.426(6) . ?
C25 C26 1.418(6) . ?
C26 C27 1.397(7) . ?
C27 C28 1.407(7) . ?
C29 C33 1.416(12) . ?
C29 C30 1.438(11) . ?
C30 C31 1.380(11) . ?
C31 C32 1.381(11) . ?
C32 C33 1.374(11) . ?
C34 O7 1.332(8) . ?
